data_7047661
loop_
_publ_author_name
'B\"oserle, Ji\<r\'i'
'Zhigulin, Grigory'
'Ketkov, Sergey'
'Jambor, Roman'
'R\%u\<Zi\<cka, Ale\<s'
'Dost\'al, Libor'

_publ_section_title
;
 Diverse reactivity of a boraguanidinato germylene toward organic
 pseudohalides.
;
_journal_issue 42
_journal_name_full 'Dalton transactions (Cambridge, England : 2003)'
_journal_page_first 14880
_journal_page_last 14883
_journal_paper_doi 10.1039/c8dt03357a
_journal_volume 47
_journal_year 2018
_chemical_formula_moiety 'C54 H79 B2 Ge2 N7'
_chemical_formula_sum 'C54 H79 B2 Ge2 N7'
_chemical_formula_weight 993.04
_space_group_crystal_system monoclinic
_space_group_IT_number 14
_space_group_name_Hall '-P 2ybc'
_space_group_name_H-M_alt 'P 1 21/c 1'
_symmetry_space_group_name_Hall '-P 2ybc'
_symmetry_space_group_name_H-M 'P 1 21/c 1'
_atom_sites_solution_hydrogens geom
_audit_creation_method 'APEX3 v2016.5-0'
_audit_update_record
;
2018-08-06 deposited with the CCDC.
2018-09-27 downloaded from the CCDC.
;
_cell_angle_alpha 90
_cell_angle_beta 95.945(2)
_cell_angle_gamma 90
_cell_formula_units_Z 4
_cell_length_a 11.2403(6)
_cell_length_b 18.4973(9)
_cell_length_c 25.9605(14)
_cell_measurement_reflns_used 126118
_cell_measurement_temperature 150(2)
_cell_measurement_theta_max 27.5
_cell_measurement_theta_min 1
_cell_volume 5368.6(5)
_computing_cell_refinement 'APEX3 v2016.5-0 (Bruker AXS)'
_computing_data_collection 'Bruker Instrument Service vV6.2.3'
_computing_data_reduction 'SAINT V8.37A (Bruker AXS Inc., 2015)'
_computing_molecular_graphics 'Platon (Spek, 2009)'
_computing_publication_material 'Platon (Spek, 2009)'
_computing_structure_refinement 'SHELXL-2014/7 (Sheldrick, 2014)'
_computing_structure_solution 'XT, VERSION 2014/5'
_diffrn_ambient_temperature 150(2)
_diffrn_detector_area_resol_mean 10.4167
_diffrn_measured_fraction_theta_full 0.999
_diffrn_measured_fraction_theta_max 0.997
_diffrn_measurement_device_type 'Bruker D8 - Venture'
_diffrn_measurement_method '\f and \w scans to fill the Ewald sphere'
_diffrn_radiation_type MoK\a
_diffrn_radiation_wavelength 0.71073
_diffrn_reflns_av_R_equivalents 0.0665
_diffrn_reflns_av_unetI/netI 0.0309
_diffrn_reflns_Laue_measured_fraction_full 0.999
_diffrn_reflns_Laue_measured_fraction_max 0.997
_diffrn_reflns_limit_h_max 14
_diffrn_reflns_limit_h_min -14
_diffrn_reflns_limit_k_max 22
_diffrn_reflns_limit_k_min -24
_diffrn_reflns_limit_l_max 33
_diffrn_reflns_limit_l_min -33
_diffrn_reflns_number 124153
_diffrn_reflns_point_group_measured_fraction_full 0.999
_diffrn_reflns_point_group_measured_fraction_max 0.997
_diffrn_reflns_theta_full 25.242
_diffrn_reflns_theta_max 27.551
_diffrn_reflns_theta_min 2.203
_diffrn_source 'sealed X-ray tube'
_exptl_absorpt_coefficient_mu 1.161
_exptl_absorpt_correction_T_max 0.7456
_exptl_absorpt_correction_T_min 0.6813
_exptl_absorpt_correction_type multi-scan
_exptl_absorpt_process_details
;
SADABS-2016/2 - Bruker AXS area detector
scaling and absorption correction
;
_exptl_crystal_colour colourless
_exptl_crystal_density_diffrn 1.229
_exptl_crystal_description block
_exptl_crystal_F_000 2104
_exptl_crystal_size_max 0.23
_exptl_crystal_size_mid 0.12
_exptl_crystal_size_min 0.08
_refine_diff_density_max 1.305
_refine_diff_density_min -0.770
_refine_diff_density_rms 0.135
_refine_ls_extinction_method none
_refine_ls_goodness_of_fit_ref 1.120
_refine_ls_hydrogen_treatment constr
_refine_ls_matrix_type full
_refine_ls_number_parameters 602
_refine_ls_number_reflns 12364
_refine_ls_number_restraints 0
_refine_ls_restrained_S_all 1.120
_refine_ls_R_factor_all 0.0573
_refine_ls_R_factor_gt 0.0417
_refine_ls_shift/su_max 0.002
_refine_ls_shift/su_mean 0.000
_refine_ls_structure_factor_coef Fsqd
_refine_ls_weighting_details 'w=1/[\s^2^(Fo^2^)+(0.0426P)^2^+6.8183P] where P=(Fo^2^+2Fc^2^)/3'
_refine_ls_weighting_scheme calc
_refine_ls_wR_factor_gt 0.0954
_refine_ls_wR_factor_ref 0.1066
_reflns_Friedel_coverage 0.000
_reflns_number_gt 10194
_reflns_number_total 12364
_reflns_threshold_expression 'I > 2\s(I)'
_cod_data_source_file c8dt03357a2.cif
_cod_data_source_block 2
_cod_depositor_comments 'Adding full bibliography for 7047661--7047664.cif.'
_cod_database_code 7047661
_shelx_space_group_comment
;
The symmetry employed for this shelxl refinement is uniquely defined
by the following loop, which should always be used as a source of
symmetry information in preference to the above space-group names.
They are only intended as comments.
;
_exptl_absorpt_special_details
;
The ratio of minimum to maximum
apparent transmission was 0.914
;

loop_
_space_group_symop_operation_xyz
'x, y, z'
'-x, y+1/2, -z+1/2'
'-x, -y, -z'
'x, -y-1/2, z-1/2'

loop_
_atom_site_label
_atom_site_type_symbol
_atom_site_fract_x
_atom_site_fract_y
_atom_site_fract_z
_atom_site_U_iso_or_equiv
_atom_site_adp_type
_atom_site_occupancy
_atom_site_site_symmetry_order
_atom_site_calc_flag
_atom_site_refinement_flags_posn
_atom_site_refinement_flags_adp
Ge1 Ge 0.61875(2) 0.27690(2) 0.39393(2) 0.01542(7) Uani 1 1 d . .
N1 N 0.59293(18) 0.36104(11) 0.35494(8) 0.0166(4) Uani 1 1 d . .
B1 B 0.4758(2) 0.33290(15) 0.33325(11) 0.0185(5) Uani 1 1 d . .
C1 C 0.6366(2) 0.43067(13) 0.36973(9) 0.0179(5) Uani 1 1 d . .
Ge2 Ge 0.73071(2) 0.24577(2) 0.47341(2) 0.01550(7) Uani 1 1 d . .
N2 N 0.47943(18) 0.25787(11) 0.35186(8) 0.0178(4) Uani 1 1 d . .
B2 B 0.8127(2) 0.23168(15) 0.56075(10) 0.0171(5) Uani 1 1 d . .
C2 C 0.5843(2) 0.47164(14) 0.40722(10) 0.0234(5) Uani 1 1 d . .
C3 C 0.6313(3) 0.53930(15) 0.42087(11) 0.0319(6) Uani 1 1 d . .
H3 H 0.5959 0.5674 0.4458 0.038 Uiso 1 1 calc R U
N3 N 0.3773(2) 0.36770(12) 0.30510(9) 0.0276(5) Uani 1 1 d . .
N4 N 0.85873(17) 0.27473(11) 0.51988(7) 0.0165(4) Uani 1 1 d . .
C4 C 0.7288(3) 0.56629(15) 0.39872(12) 0.0349(7) Uani 1 1 d . .
H4 H 0.7595 0.6128 0.4081 0.042 Uiso 1 1 calc R U
N5 N 0.71094(18) 0.19302(11) 0.53294(8) 0.0174(4) Uani 1 1 d . .
C5 C 0.7814(3) 0.52526(15) 0.36285(11) 0.0286(6) Uani 1 1 d . .
H5 H 0.8486 0.5440 0.3478 0.034 Uiso 1 1 calc R U
N6 N 0.85040(18) 0.22894(11) 0.61460(8) 0.0188(4) Uani 1 1 d . .
C6 C 0.7380(2) 0.45701(14) 0.34832(10) 0.0210(5) Uani 1 1 d . .
C7 C 0.4796(3) 0.44293(16) 0.43262(11) 0.0314(6) Uani 1 1 d . .
H7A H 0.4171 0.4269 0.4059 0.047 Uiso 1 1 calc R U
H7B H 0.4479 0.4812 0.4535 0.047 Uiso 1 1 calc R U
H7C H 0.5056 0.4020 0.4550 0.047 Uiso 1 1 calc R U
N7 N 0.74853(18) 0.21563(11) 0.40600(8) 0.0185(4) Uani 1 1 d . .
C8 C 0.8012(2) 0.41107(16) 0.31177(11) 0.0292(6) Uani 1 1 d . .
H8A H 0.7428 0.3922 0.2844 0.044 Uiso 1 1 calc R U
H8B H 0.8412 0.3707 0.3309 0.044 Uiso 1 1 calc R U
H8C H 0.8607 0.4404 0.2963 0.044 Uiso 1 1 calc R U
C9 C 0.4298(2) 0.19163(13) 0.33290(9) 0.0177(5) Uani 1 1 d . .
C11 C 0.3308(2) 0.07932(15) 0.34897(12) 0.0278(6) Uani 1 1 d . .
H11 H 0.2992 0.0467 0.3724 0.033 Uiso 1 1 calc R U
C10 C 0.3807(2) 0.14462(14) 0.36749(10) 0.0211(5) Uani 1 1 d . .
C12 C 0.3268(3) 0.06140(16) 0.29733(13) 0.0336(7) Uani 1 1 d . .
H12 H 0.2898 0.0177 0.2850 0.040 Uiso 1 1 calc R U
C14 C 0.4313(2) 0.17190(15) 0.28053(10) 0.0245(5) Uani 1 1 d . .
C13 C 0.3767(3) 0.10738(16) 0.26358(12) 0.0318(6) Uani 1 1 d . .
H13 H 0.3737 0.0947 0.2280 0.038 Uiso 1 1 calc R U
C15 C 0.3802(3) 0.16436(16) 0.42372(11) 0.0337(7) Uani 1 1 d . .
H15A H 0.3564 0.2151 0.4266 0.051 Uiso 1 1 calc R U
H15B H 0.4606 0.1575 0.4416 0.051 Uiso 1 1 calc R U
H15C H 0.3234 0.1334 0.4396 0.051 Uiso 1 1 calc R U
C18 C 0.3815(3) 0.50401(17) 0.30130(14) 0.0417(8) Uani 1 1 d . .
H18A H 0.3737 0.5431 0.2757 0.063 Uiso 1 1 calc R U
H18B H 0.4565 0.5099 0.3238 0.063 Uiso 1 1 calc R U
H18C H 0.3139 0.5056 0.3223 0.063 Uiso 1 1 calc R U
C17 C 0.3822(4) 0.43319(18) 0.27412(13) 0.0488(9) Uani 1 1 d . .
H17 H 0.3027 0.4329 0.2529 0.059 Uiso 1 1 calc R U
C16 C 0.4925(3) 0.21742(17) 0.24289(11) 0.0318(6) Uani 1 1 d . .
H16A H 0.5191 0.1864 0.2157 0.048 Uiso 1 1 calc R U
H16B H 0.5618 0.2418 0.2613 0.048 Uiso 1 1 calc R U
H16C H 0.4363 0.2537 0.2272 0.048 Uiso 1 1 calc R U
C19 C 0.4648(4) 0.4280(2) 0.23528(18) 0.0659(13) Uani 1 1 d . .
H19A H 0.4532 0.3818 0.2170 0.099 Uiso 1 1 calc R U
H19B H 0.5469 0.4310 0.2519 0.099 Uiso 1 1 calc R U
H19C H 0.4502 0.4678 0.2105 0.099 Uiso 1 1 calc R U
C20 C 0.2543(3) 0.3365(2) 0.30682(17) 0.0544(10) Uani 1 1 d . .
H20 H 0.2679 0.2946 0.3310 0.065 Uiso 1 1 calc R U
C21 C 0.1691(4) 0.3825(3) 0.33166(19) 0.0767(14) Uani 1 1 d . .
H21A H 0.1489 0.4250 0.3100 0.115 Uiso 1 1 calc R U
H21B H 0.2056 0.3981 0.3658 0.115 Uiso 1 1 calc R U
H21C H 0.0962 0.3549 0.3357 0.115 Uiso 1 1 calc R U
C22 C 0.2065(3) 0.3017(2) 0.25597(16) 0.0548(10) Uani 1 1 d . .
H22A H 0.1971 0.3386 0.2288 0.082 Uiso 1 1 calc R U
H22B H 0.1288 0.2793 0.2597 0.082 Uiso 1 1 calc R U
H22C H 0.2627 0.2646 0.2466 0.082 Uiso 1 1 calc R U
C23 C 0.9736(2) 0.29578(14) 0.50787(9) 0.0187(5) Uani 1 1 d . .
C24 C 0.9893(2) 0.36472(15) 0.48738(10) 0.0247(6) Uani 1 1 d . .
C25 C 1.1012(3) 0.38417(18) 0.47348(11) 0.0349(7) Uani 1 1 d . .
H25 H 1.1121 0.4308 0.4593 0.042 Uiso 1 1 calc R U
C26 C 1.1965(3) 0.3370(2) 0.47991(12) 0.0395(8) Uani 1 1 d . .
H26 H 1.2726 0.3514 0.4707 0.047 Uiso 1 1 calc R U
C27 C 1.1810(3) 0.26916(18) 0.49973(11) 0.0322(7) Uani 1 1 d . .
H27 H 1.2473 0.2371 0.5043 0.039 Uiso 1 1 calc R U
C28 C 1.0699(2) 0.24637(15) 0.51323(10) 0.0230(5) Uani 1 1 d . .
C29 C 0.8857(3) 0.41672(16) 0.47970(12) 0.0347(7) Uani 1 1 d . .
H29A H 0.9147 0.4642 0.4699 0.052 Uiso 1 1 calc R U
H29B H 0.8481 0.4210 0.5120 0.052 Uiso 1 1 calc R U
H29C H 0.8269 0.3987 0.4522 0.052 Uiso 1 1 calc R U
C30 C 1.0551(3) 0.17040(16) 0.53125(11) 0.0302(6) Uani 1 1 d . .
H30A H 0.9846 0.1487 0.5118 0.045 Uiso 1 1 calc R U
H30B H 1.0446 0.1705 0.5683 0.045 Uiso 1 1 calc R U
H30C H 1.1264 0.1422 0.5255 0.045 Uiso 1 1 calc R U
C31 C 0.6074(2) 0.15992(14) 0.54941(9) 0.0199(5) Uani 1 1 d . .
C32 C 0.5148(2) 0.20108(16) 0.56639(11) 0.0266(6) Uani 1 1 d . .
C33 C 0.4161(3) 0.16523(19) 0.58302(12) 0.0355(7) Uani 1 1 d . .
H33 H 0.3528 0.1926 0.5949 0.043 Uiso 1 1 calc R U
C34 C 0.4093(3) 0.09075(19) 0.58242(13) 0.0390(8) Uani 1 1 d . .
H34 H 0.3421 0.0672 0.5942 0.047 Uiso 1 1 calc R U
C35 C 0.5000(3) 0.05028(17) 0.56471(12) 0.0336(7) Uani 1 1 d . .
H35 H 0.4941 -0.0010 0.5638 0.040 Uiso 1 1 calc R U
C36 C 0.6002(2) 0.08408(15) 0.54813(10) 0.0242(5) Uani 1 1 d . .
C37 C 0.5190(3) 0.28232(17) 0.56668(13) 0.0360(7) Uani 1 1 d . .
H37A H 0.5106 0.3002 0.5310 0.054 Uiso 1 1 calc R U
H37B H 0.5956 0.2985 0.5844 0.054 Uiso 1 1 calc R U
H37C H 0.4535 0.3012 0.5849 0.054 Uiso 1 1 calc R U
C38 C 0.6997(3) 0.04035(15) 0.52960(12) 0.0305(6) Uani 1 1 d . .
H38A H 0.6774 -0.0109 0.5286 0.046 Uiso 1 1 calc R U
H38B H 0.7726 0.0470 0.5533 0.046 Uiso 1 1 calc R U
H38C H 0.7142 0.0563 0.4948 0.046 Uiso 1 1 calc R U
C39 C 0.9170(3) 0.28690(15) 0.64461(10) 0.0262(6) Uani 1 1 d . .
H39 H 0.9057 0.2777 0.6818 0.031 Uiso 1 1 calc R U
C40 C 1.0516(3) 0.28573(18) 0.64129(11) 0.0362(7) Uani 1 1 d . .
H40A H 1.0684 0.3021 0.6069 0.054 Uiso 1 1 calc R U
H40B H 1.0817 0.2364 0.6471 0.054 Uiso 1 1 calc R U
H40C H 1.0912 0.3180 0.6677 0.054 Uiso 1 1 calc R U
C41 C 0.8655(4) 0.36119(17) 0.63210(13) 0.0462(9) Uani 1 1 d . .
H41A H 0.8791 0.3743 0.5966 0.069 Uiso 1 1 calc R U
H41B H 0.9047 0.3966 0.6563 0.069 Uiso 1 1 calc R U
H41C H 0.7794 0.3608 0.6353 0.069 Uiso 1 1 calc R U
C42 C 0.8075(2) 0.16918(14) 0.64565(9) 0.0212(5) Uani 1 1 d . .
H42 H 0.7658 0.1341 0.6206 0.025 Uiso 1 1 calc R U
C43 C 0.9107(2) 0.12802(15) 0.67581(11) 0.0276(6) Uani 1 1 d . .
H43A H 0.9688 0.1135 0.6521 0.041 Uiso 1 1 calc R U
H43B H 0.8794 0.0849 0.6917 0.041 Uiso 1 1 calc R U
H43C H 0.9499 0.1593 0.7029 0.041 Uiso 1 1 calc R U
C44 C 0.7164(3) 0.19315(19) 0.68148(11) 0.0359(7) Uani 1 1 d . .
H44A H 0.6515 0.2196 0.6615 0.054 Uiso 1 1 calc R U
H44B H 0.7552 0.2247 0.7085 0.054 Uiso 1 1 calc R U
H44C H 0.6836 0.1506 0.6976 0.054 Uiso 1 1 calc R U
C45 C 0.8235(2) 0.16950(13) 0.37705(9) 0.0182(5) Uani 1 1 d . .
C46 C 0.9516(2) 0.19976(15) 0.37960(11) 0.0249(5) Uani 1 1 d . .
H46A H 0.9498 0.2491 0.3648 0.030 Uiso 1 1 calc R U
H46B H 0.9864 0.2027 0.4162 0.030 Uiso 1 1 calc R U
C47 C 1.0294(2) 0.15046(17) 0.34912(12) 0.0315(6) Uani 1 1 d . .
H47 H 1.1126 0.1703 0.3510 0.038 Uiso 1 1 calc R U
C48 C 1.0323(3) 0.07470(17) 0.37256(13) 0.0361(7) Uani 1 1 d . .
H48A H 1.0670 0.0768 0.4092 0.043 Uiso 1 1 calc R U
H48B H 1.0833 0.0428 0.3535 0.043 Uiso 1 1 calc R U
C49 C 0.9055(3) 0.04388(16) 0.36951(13) 0.0339(7) Uani 1 1 d . .
H49 H 0.9078 -0.0059 0.3846 0.041 Uiso 1 1 calc R U
C50 C 0.8519(3) 0.04112(18) 0.31297(13) 0.0411(8) Uani 1 1 d . .
H50A H 0.9006 0.0089 0.2931 0.049 Uiso 1 1 calc R U
H50B H 0.7697 0.0213 0.3109 0.049 Uiso 1 1 calc R U
C51 C 0.8488(3) 0.11680(19) 0.28966(12) 0.0375(7) Uani 1 1 d . .
H51 H 0.8138 0.1146 0.2527 0.045 Uiso 1 1 calc R U
C52 C 0.7713(2) 0.16560(16) 0.32037(10) 0.0269(6) Uani 1 1 d . .
H52A H 0.7676 0.2148 0.3052 0.032 Uiso 1 1 calc R U
H52B H 0.6888 0.1462 0.3182 0.032 Uiso 1 1 calc R U
C53 C 0.8278(2) 0.09295(14) 0.39975(11) 0.0254(6) Uani 1 1 d . .
H53A H 0.8610 0.0947 0.4366 0.031 Uiso 1 1 calc R U
H53B H 0.7457 0.0730 0.3981 0.031 Uiso 1 1 calc R U
C54 C 0.9757(3) 0.1471(2) 0.29251(12) 0.0399(8) Uani 1 1 d . .
H54A H 0.9740 0.1962 0.2772 0.048 Uiso 1 1 calc R U
H54B H 1.0257 0.1159 0.2725 0.048 Uiso 1 1 calc R U

loop_
_atom_site_aniso_label
_atom_site_aniso_U_11
_atom_site_aniso_U_22
_atom_site_aniso_U_33
_atom_site_aniso_U_23
_atom_site_aniso_U_13
_atom_site_aniso_U_12
Ge1 0.01532(12) 0.01543(13) 0.01433(12) 0.00103(9) -0.00413(9) 0.00043(9)
N1 0.0178(10) 0.0155(10) 0.0153(10) 0.0023(8) -0.0046(8) 0.0004(8)
B1 0.0182(13) 0.0192(13) 0.0173(13) 0.0026(10) -0.0016(10) -0.0011(10)
C1 0.0224(12) 0.0141(11) 0.0160(11) 0.0024(9) -0.0040(9) 0.0008(9)
Ge2 0.01526(12) 0.01707(13) 0.01324(12) 0.00088(9) -0.00303(9) 0.00065(9)
N2 0.0157(9) 0.0171(10) 0.0192(10) 0.0024(8) -0.0051(8) -0.0002(8)
B2 0.0177(12) 0.0168(13) 0.0163(13) -0.0011(10) -0.0003(10) 0.0012(10)
C2 0.0294(14) 0.0196(13) 0.0207(13) 0.0019(10) 0.0006(10) 0.0009(10)
C3 0.0468(18) 0.0198(14) 0.0295(15) -0.0044(11) 0.0058(13) 0.0005(12)
N3 0.0270(12) 0.0227(12) 0.0298(12) 0.0034(9) -0.0131(10) 0.0034(9)
N4 0.0158(9) 0.0198(10) 0.0130(9) 0.0013(8) -0.0035(7) -0.0011(8)
C4 0.0516(19) 0.0184(14) 0.0336(16) -0.0010(12) -0.0013(14) -0.0119(13)
N5 0.0171(10) 0.0199(10) 0.0145(9) 0.0032(8) -0.0012(8) -0.0012(8)
C5 0.0315(15) 0.0253(14) 0.0282(14) 0.0069(11) -0.0011(12) -0.0089(11)
N6 0.0205(10) 0.0214(11) 0.0139(10) -0.0001(8) -0.0017(8) -0.0033(8)
C6 0.0228(12) 0.0222(13) 0.0173(12) 0.0039(10) -0.0017(10) -0.0012(10)
C7 0.0372(16) 0.0304(15) 0.0281(15) -0.0039(12) 0.0103(12) 0.0012(12)
N7 0.0189(10) 0.0219(11) 0.0135(9) 0.0003(8) -0.0041(8) 0.0043(8)
C8 0.0252(14) 0.0330(16) 0.0303(15) -0.0017(12) 0.0070(11) -0.0034(11)
C9 0.0119(10) 0.0185(12) 0.0215(12) -0.0005(9) -0.0037(9) 0.0002(9)
C11 0.0210(13) 0.0222(13) 0.0405(16) 0.0032(12) 0.0040(12) -0.0025(10)
C10 0.0168(12) 0.0191(12) 0.0273(13) 0.0024(10) 0.0015(10) 0.0016(9)
C12 0.0291(15) 0.0240(14) 0.0466(18) -0.0089(13) -0.0014(13) -0.0085(11)
C14 0.0216(13) 0.0276(14) 0.0233(13) 0.0003(11) -0.0021(10) -0.0014(10)
C13 0.0308(15) 0.0323(16) 0.0306(15) -0.0104(12) -0.0045(12) -0.0035(12)
C15 0.0485(18) 0.0259(15) 0.0282(15) 0.0039(12) 0.0115(13) -0.0042(13)
C18 0.0408(18) 0.0249(15) 0.059(2) 0.0063(14) 0.0028(16) 0.0082(13)
C17 0.086(3) 0.0294(17) 0.0281(16) 0.0095(13) -0.0102(17) 0.0122(17)
C16 0.0359(16) 0.0387(17) 0.0206(13) 0.0001(12) 0.0016(11) -0.0056(13)
C19 0.084(3) 0.041(2) 0.081(3) 0.014(2) 0.044(3) -0.002(2)
C20 0.0188(15) 0.055(2) 0.084(3) -0.007(2) -0.0211(16) 0.0077(14)
C21 0.048(2) 0.113(4) 0.072(3) 0.010(3) 0.021(2) -0.011(3)
C22 0.041(2) 0.057(2) 0.062(2) 0.0074(19) -0.0222(18) -0.0145(17)
C23 0.0189(12) 0.0254(13) 0.0111(11) -0.0005(9) -0.0023(9) -0.0053(9)
C24 0.0302(14) 0.0280(14) 0.0149(12) 0.0012(10) -0.0032(10) -0.0084(11)
C25 0.0415(17) 0.0390(17) 0.0247(14) 0.0021(12) 0.0049(13) -0.0192(14)
C26 0.0246(14) 0.064(2) 0.0301(16) -0.0035(15) 0.0060(12) -0.0147(15)
C27 0.0206(13) 0.0510(19) 0.0250(14) -0.0072(13) 0.0023(11) 0.0004(12)
C28 0.0192(12) 0.0337(15) 0.0154(12) -0.0045(10) -0.0015(9) 0.0003(10)
C29 0.0441(18) 0.0239(15) 0.0340(16) 0.0085(12) -0.0054(13) -0.0035(13)
C30 0.0274(14) 0.0319(15) 0.0300(15) -0.0012(12) -0.0029(12) 0.0077(12)
C31 0.0169(11) 0.0251(13) 0.0164(11) 0.0050(10) -0.0055(9) -0.0044(10)
C32 0.0209(13) 0.0323(15) 0.0258(13) 0.0042(11) -0.0019(10) 0.0018(11)
C33 0.0189(13) 0.053(2) 0.0342(16) 0.0097(14) 0.0030(12) 0.0044(13)
C34 0.0210(14) 0.054(2) 0.0417(18) 0.0141(15) 0.0004(13) -0.0128(13)
C35 0.0311(15) 0.0320(16) 0.0362(16) 0.0063(13) -0.0034(13) -0.0134(12)
C36 0.0256(13) 0.0257(14) 0.0197(12) 0.0027(10) -0.0055(10) -0.0063(10)
C37 0.0328(16) 0.0327(16) 0.0434(18) 0.0036(14) 0.0085(13) 0.0102(13)
C38 0.0398(16) 0.0204(13) 0.0310(15) 0.0005(11) 0.0023(12) -0.0024(12)
C39 0.0389(15) 0.0259(14) 0.0129(11) -0.0028(10) -0.0026(11) -0.0062(11)
C40 0.0367(16) 0.0454(19) 0.0249(14) -0.0045(13) -0.0037(12) -0.0208(14)
C41 0.072(2) 0.0263(16) 0.0369(18) -0.0104(14) -0.0109(17) 0.0025(16)
C42 0.0212(12) 0.0265(13) 0.0149(11) 0.0041(10) -0.0022(9) -0.0045(10)
C43 0.0304(14) 0.0276(14) 0.0241(14) 0.0081(11) -0.0013(11) 0.0015(11)
C44 0.0275(15) 0.056(2) 0.0247(14) 0.0098(14) 0.0061(12) 0.0005(14)
C45 0.0167(11) 0.0214(12) 0.0156(11) -0.0018(9) -0.0025(9) 0.0019(9)
C46 0.0206(13) 0.0275(14) 0.0259(13) -0.0037(11) -0.0018(10) -0.0024(10)
C47 0.0187(13) 0.0423(17) 0.0336(16) -0.0067(13) 0.0030(11) -0.0008(12)
C48 0.0279(15) 0.0405(18) 0.0393(17) -0.0084(14) 0.0009(13) 0.0121(13)
C49 0.0339(16) 0.0240(14) 0.0439(18) -0.0074(13) 0.0039(14) 0.0054(12)
C50 0.0332(16) 0.0435(19) 0.0462(19) -0.0256(15) 0.0020(14) 0.0007(14)
C51 0.0313(16) 0.059(2) 0.0214(14) -0.0147(13) -0.0016(12) 0.0035(14)
C52 0.0234(13) 0.0411(16) 0.0151(12) -0.0037(11) -0.0029(10) 0.0030(11)
C53 0.0262(13) 0.0225(13) 0.0272(14) -0.0021(11) 0.0007(11) 0.0024(10)
C54 0.0327(16) 0.060(2) 0.0278(16) -0.0054(14) 0.0097(13) 0.0027(15)

loop_
_atom_type_symbol
_atom_type_description
_atom_type_scat_dispersion_real
_atom_type_scat_dispersion_imag
_atom_type_scat_source
C C 0.0033 0.0016 'International Tables Vol C Tables 4.2.6.8 and 6.1.1.4'
H H 0.0000 0.0000 'International Tables Vol C Tables 4.2.6.8 and 6.1.1.4'
B B 0.0013 0.0007 'International Tables Vol C Tables 4.2.6.8 and 6.1.1.4'
Ge Ge 0.1547 1.8001 'International Tables Vol C Tables 4.2.6.8 and 6.1.1.4'
N N 0.0061 0.0033 'International Tables Vol C Tables 4.2.6.8 and 6.1.1.4'

loop_
_geom_angle_atom_site_label_1
_geom_angle_atom_site_label_2
_geom_angle_atom_site_label_3
_geom_angle
N2 Ge1 N7 126.09(9)
N2 Ge1 N1 76.30(9)
N7 Ge1 N1 132.86(9)
N2 Ge1 B1 38.31(9)
N7 Ge1 B1 148.21(9)
N1 Ge1 B1 38.43(9)
N2 Ge1 Ge2 143.91(7)
N7 Ge1 Ge2 50.64(6)
N1 Ge1 Ge2 135.54(6)
B1 Ge1 Ge2 161.10(7)
C1 N1 B1 134.1(2)
C1 N1 Ge1 125.60(15)
B1 N1 Ge1 89.73(15)
N3 B1 N2 126.4(2)
N3 B1 N1 131.1(2)
N2 B1 N1 102.4(2)
N3 B1 Ge1 169.1(2)
N2 B1 Ge1 51.26(11)
N1 B1 Ge1 51.84(11)
C6 C1 C2 120.0(2)
C6 C1 N1 118.7(2)
C2 C1 N1 121.2(2)
N4 Ge2 N5 76.29(9)
N4 Ge2 N7 122.92(9)
N5 Ge2 N7 130.97(9)
N4 Ge2 B2 38.10(9)
N5 Ge2 B2 38.39(9)
N7 Ge2 B2 142.61(9)
N4 Ge2 Ge1 143.08(6)
N5 Ge2 Ge1 138.69(6)
N7 Ge2 Ge1 49.94(6)
B2 Ge2 Ge1 167.45(7)
C9 N2 B1 135.1(2)
C9 N2 Ge1 130.61(16)
B1 N2 Ge1 90.42(15)
N6 B2 N4 129.9(2)
N6 B2 N5 127.1(2)
N4 B2 N5 102.9(2)
N6 B2 Ge2 173.0(2)
N4 B2 Ge2 51.59(11)
N5 B2 Ge2 51.67(11)
C3 C2 C1 119.0(3)
C3 C2 C7 120.0(3)
C1 C2 C7 121.0(2)
C4 C3 C2 121.1(3)
C4 C3 H3 119.5
C2 C3 H3 119.5
B1 N3 C17 126.2(3)
B1 N3 C20 118.8(2)
C17 N3 C20 115.0(3)
C23 N4 B2 135.2(2)
C23 N4 Ge2 126.84(16)
B2 N4 Ge2 90.31(14)
C5 C4 C3 119.7(3)
C5 C4 H4 120.2
C3 C4 H4 120.2
C31 N5 B2 132.9(2)
C31 N5 Ge2 130.43(16)
B2 N5 Ge2 89.94(15)
C4 C5 C6 121.2(3)
C4 C5 H5 119.4
C6 C5 H5 119.4
B2 N6 C42 118.9(2)
B2 N6 C39 125.1(2)
C42 N6 C39 115.47(19)
C5 C6 C1 118.9(2)
C5 C6 C8 120.5(2)
C1 C6 C8 120.6(2)
C2 C7 H7A 109.5
C2 C7 H7B 109.5
H7A C7 H7B 109.5
C2 C7 H7C 109.5
H7A C7 H7C 109.5
H7B C7 H7C 109.5
C45 N7 Ge1 139.30(16)
C45 N7 Ge2 141.28(16)
Ge1 N7 Ge2 79.42(8)
C6 C8 H8A 109.5
C6 C8 H8B 109.5
H8A C8 H8B 109.5
C6 C8 H8C 109.5
H8A C8 H8C 109.5
H8B C8 H8C 109.5
C10 C9 C14 120.1(2)
C10 C9 N2 118.8(2)
C14 C9 N2 121.1(2)
C12 C11 C10 121.0(3)
C12 C11 H11 119.5
C10 C11 H11 119.5
C11 C10 C9 119.1(2)
C11 C10 C15 120.1(2)
C9 C10 C15 120.8(2)
C11 C12 C13 119.7(3)
C11 C12 H12 120.2
C13 C12 H12 120.2
C13 C14 C9 118.6(3)
C13 C14 C16 119.3(3)
C9 C14 C16 122.1(2)
C12 C13 C14 121.5(3)
C12 C13 H13 119.3
C14 C13 H13 119.3
C10 C15 H15A 109.5
C10 C15 H15B 109.5
H15A C15 H15B 109.5
C10 C15 H15C 109.5
H15A C15 H15C 109.5
H15B C15 H15C 109.5
C17 C18 H18A 109.5
C17 C18 H18B 109.5
H18A C18 H18B 109.5
C17 C18 H18C 109.5
H18A C18 H18C 109.5
H18B C18 H18C 109.5
C19 C17 N3 113.2(3)
C19 C17 C18 115.2(3)
N3 C17 C18 117.9(3)
C19 C17 H17 102.6
N3 C17 H17 102.6
C18 C17 H17 102.6
C14 C16 H16A 109.5
C14 C16 H16B 109.5
H16A C16 H16B 109.5
C14 C16 H16C 109.5
H16A C16 H16C 109.5
H16B C16 H16C 109.5
C17 C19 H19A 109.5
C17 C19 H19B 109.5
H19A C19 H19B 109.5
C17 C19 H19C 109.5
H19A C19 H19C 109.5
H19B C19 H19C 109.5
C21 C20 N3 115.6(3)
C21 C20 C22 115.9(3)
N3 C20 C22 112.4(3)
C21 C20 H20 103.6
N3 C20 H20 103.6
C22 C20 H20 103.6
C20 C21 H21A 109.5
C20 C21 H21B 109.5
H21A C21 H21B 109.5
C20 C21 H21C 109.5
H21A C21 H21C 109.5
H21B C21 H21C 109.5
C20 C22 H22A 109.5
C20 C22 H22B 109.5
H22A C22 H22B 109.5
C20 C22 H22C 109.5
H22A C22 H22C 109.5
H22B C22 H22C 109.5
C24 C23 C28 120.1(2)
C24 C23 N4 119.3(2)
C28 C23 N4 120.5(2)
C25 C24 C23 119.2(3)
C25 C24 C29 120.5(3)
C23 C24 C29 120.3(2)
C26 C25 C24 121.1(3)
C26 C25 H25 119.4
C24 C25 H25 119.4
C27 C26 C25 119.8(3)
C27 C26 H26 120.1
C25 C26 H26 120.1
C26 C27 C28 121.4(3)
C26 C27 H27 119.3
C28 C27 H27 119.3
C27 C28 C23 118.4(3)
C27 C28 C30 119.6(3)
C23 C28 C30 122.0(2)
C24 C29 H29A 109.5
C24 C29 H29B 109.5
H29A C29 H29B 109.5
C24 C29 H29C 109.5
H29A C29 H29C 109.5
H29B C29 H29C 109.5
C28 C30 H30A 109.5
C28 C30 H30B 109.5
H30A C30 H30B 109.5
C28 C30 H30C 109.5
H30A C30 H30C 109.5
H30B C30 H30C 109.5
C32 C31 C36 120.6(2)
C32 C31 N5 121.4(2)
C36 C31 N5 118.1(2)
C31 C32 C33 118.7(3)
C31 C32 C37 121.5(2)
C33 C32 C37 119.9(3)
C34 C33 C32 121.0(3)
C34 C33 H33 119.5
C32 C33 H33 119.5
C33 C34 C35 120.2(3)
C33 C34 H34 119.9
C35 C34 H34 119.9
C34 C35 C36 120.5(3)
C34 C35 H35 119.8
C36 C35 H35 119.8
C35 C36 C31 119.1(3)
C35 C36 C38 120.7(3)
C31 C36 C38 120.2(2)
C32 C37 H37A 109.5
C32 C37 H37B 109.5
H37A C37 H37B 109.5
C32 C37 H37C 109.5
H37A C37 H37C 109.5
H37B C37 H37C 109.5
C36 C38 H38A 109.5
C36 C38 H38B 109.5
H38A C38 H38B 109.5
C36 C38 H38C 109.5
H38A C38 H38C 109.5
H38B C38 H38C 109.5
N6 C39 C41 112.5(2)
N6 C39 C40 114.2(2)
C41 C39 C40 111.1(3)
N6 C39 H39 106.1
C41 C39 H39 106.1
C40 C39 H39 106.1
C39 C40 H40A 109.5
C39 C40 H40B 109.5
H40A C40 H40B 109.5
C39 C40 H40C 109.5
H40A C40 H40C 109.5
H40B C40 H40C 109.5
C39 C41 H41A 109.5
C39 C41 H41B 109.5
H41A C41 H41B 109.5
C39 C41 H41C 109.5
H41A C41 H41C 109.5
H41B C41 H41C 109.5
N6 C42 C44 113.2(2)
N6 C42 C43 112.2(2)
C44 C42 C43 110.8(2)
N6 C42 H42 106.7
C44 C42 H42 106.7
C43 C42 H42 106.7
C42 C43 H43A 109.5
C42 C43 H43B 109.5
H43A C43 H43B 109.5
C42 C43 H43C 109.5
H43A C43 H43C 109.5
H43B C43 H43C 109.5
C42 C44 H44A 109.5
C42 C44 H44B 109.5
H44A C44 H44B 109.5
C42 C44 H44C 109.5
H44A C44 H44C 109.5
H44B C44 H44C 109.5
N7 C45 C52 109.8(2)
N7 C45 C53 109.8(2)
C52 C45 C53 108.7(2)
N7 C45 C46 110.6(2)
C52 C45 C46 108.8(2)
C53 C45 C46 109.1(2)
C47 C46 C45 110.0(2)
C47 C46 H46A 109.7
C45 C46 H46A 109.7
C47 C46 H46B 109.7
C45 C46 H46B 109.7
H46A C46 H46B 108.2
C48 C47 C54 109.6(3)
C48 C47 C46 109.2(2)
C54 C47 C46 109.2(2)
C48 C47 H47 109.6
C54 C47 H47 109.6
C46 C47 H47 109.6
C47 C48 C49 109.9(2)
C47 C48 H48A 109.7
C49 C48 H48A 109.7
C47 C48 H48B 109.7
C49 C48 H48B 109.7
H48A C48 H48B 108.2
C50 C49 C48 109.6(3)
C50 C49 C53 108.8(2)
C48 C49 C53 109.3(2)
C50 C49 H49 109.7
C48 C49 H49 109.7
C53 C49 H49 109.7
C51 C50 C49 109.9(2)
C51 C50 H50A 109.7
C49 C50 H50A 109.7
C51 C50 H50B 109.7
C49 C50 H50B 109.7
H50A C50 H50B 108.2
C50 C51 C54 109.6(3)
C50 C51 C52 108.9(3)
C54 C51 C52 109.7(3)
C50 C51 H51 109.5
C54 C51 H51 109.5
C52 C51 H51 109.5
C45 C52 C51 110.2(2)
C45 C52 H52A 109.6
C51 C52 H52A 109.6
C45 C52 H52B 109.6
C51 C52 H52B 109.6
H52A C52 H52B 108.1
C49 C53 C45 110.3(2)
C49 C53 H53A 109.6
C45 C53 H53A 109.6
C49 C53 H53B 109.6
C45 C53 H53B 109.6
H53A C53 H53B 108.1
C51 C54 C47 109.6(2)
C51 C54 H54A 109.8
C47 C54 H54A 109.8
C51 C54 H54B 109.8
C47 C54 H54B 109.8
H54A C54 H54B 108.2

loop_
_geom_bond_atom_site_label_1
_geom_bond_atom_site_label_2
_geom_bond_distance
Ge1 N2 1.848(2)
Ge1 N7 1.848(2)
Ge1 N1 1.863(2)
Ge1 B1 2.369(3)
Ge1 Ge2 2.3739(3)
N1 C1 1.417(3)
N1 B1 1.472(3)
B1 N3 1.416(3)
B1 N2 1.469(3)
C1 C6 1.406(3)
C1 C2 1.409(4)
Ge2 N4 1.8583(19)
Ge2 N5 1.860(2)
Ge2 N7 1.867(2)
Ge2 B2 2.372(3)
N2 C9 1.414(3)
B2 N6 1.419(3)
B2 N4 1.463(3)
B2 N5 1.473(3)
C2 C3 1.390(4)
C2 C7 1.504(4)
C3 C4 1.383(4)
C3 H3 0.9500
N3 C17 1.458(4)
N3 C20 1.503(4)
N4 C23 1.414(3)
C4 C5 1.381(4)
C4 H4 0.9500
N5 C31 1.420(3)
C5 C6 1.392(4)
C5 H5 0.9500
N6 C42 1.478(3)
N6 C39 1.482(3)
C6 C8 1.506(4)
C7 H7A 0.9800
C7 H7B 0.9800
C7 H7C 0.9800
N7 C45 1.461(3)
C8 H8A 0.9800
C8 H8B 0.9800
C8 H8C 0.9800
C9 C10 1.403(3)
C9 C14 1.409(4)
C11 C12 1.377(4)
C11 C10 1.396(4)
C11 H11 0.9500
C10 C15 1.506(4)
C12 C13 1.381(4)
C12 H12 0.9500
C14 C13 1.392(4)
C14 C16 1.509(4)
C13 H13 0.9500
C15 H15A 0.9800
C15 H15B 0.9800
C15 H15C 0.9800
C18 C17 1.488(5)
C18 H18A 0.9800
C18 H18B 0.9800
C18 H18C 0.9800
C17 C19 1.442(5)
C17 H17 1.0000
C16 H16A 0.9800
C16 H16B 0.9800
C16 H16C 0.9800
C19 H19A 0.9800
C19 H19B 0.9800
C19 H19C 0.9800
C20 C21 1.479(6)
C20 C22 1.516(5)
C20 H20 1.0000
C21 H21A 0.9800
C21 H21B 0.9800
C21 H21C 0.9800
C22 H22A 0.9800
C22 H22B 0.9800
C22 H22C 0.9800
C23 C24 1.400(4)
C23 C28 1.413(4)
C24 C25 1.391(4)
C24 C29 1.508(4)
C25 C26 1.378(5)
C25 H25 0.9500
C26 C27 1.375(5)
C26 H26 0.9500
C27 C28 1.397(4)
C27 H27 0.9500
C28 C30 1.496(4)
C29 H29A 0.9800
C29 H29B 0.9800
C29 H29C 0.9800
C30 H30A 0.9800
C30 H30B 0.9800
C30 H30C 0.9800
C31 C32 1.397(4)
C31 C36 1.405(4)
C32 C33 1.399(4)
C32 C37 1.503(4)
C33 C34 1.380(5)
C33 H33 0.9500
C34 C35 1.382(5)
C34 H34 0.9500
C35 C36 1.394(4)
C35 H35 0.9500
C36 C38 1.500(4)
C37 H37A 0.9800
C37 H37B 0.9800
C37 H37C 0.9800
C38 H38A 0.9800
C38 H38B 0.9800
C38 H38C 0.9800
C39 C41 1.513(4)
C39 C40 1.525(4)
C39 H39 1.0000
C40 H40A 0.9800
C40 H40B 0.9800
C40 H40C 0.9800
C41 H41A 0.9800
C41 H41B 0.9800
C41 H41C 0.9800
C42 C44 1.519(4)
C42 C43 1.533(4)
C42 H42 1.0000
C43 H43A 0.9800
C43 H43B 0.9800
C43 H43C 0.9800
C44 H44A 0.9800
C44 H44B 0.9800
C44 H44C 0.9800
C45 C52 1.528(3)
C45 C53 1.533(4)
C45 C46 1.540(3)
C46 C47 1.538(4)
C46 H46A 0.9900
C46 H46B 0.9900
C47 C48 1.527(4)
C47 C54 1.531(4)
C47 H47 1.0000
C48 C49 1.529(4)
C48 H48A 0.9900
C48 H48B 0.9900
C49 C50 1.529(4)
C49 C53 1.532(4)
C49 H49 1.0000
C50 C51 1.524(5)
C50 H50A 0.9900
C50 H50B 0.9900
C51 C54 1.527(4)
C51 C52 1.534(4)
C51 H51 1.0000
C52 H52A 0.9900
C52 H52B 0.9900
C53 H53A 0.9900
C53 H53B 0.9900
C54 H54A 0.9900
C54 H54B 0.9900
